data_2238782
loop_
_publ_author_name
'El Fal, Mohammed'
'Ramli, Youssef'
'Essassi, El Mokhtar'
'Saadi, Mohamed'
'El Ammari, Lahcen'

_publ_section_title
;
 4-Benzylsulfanyl-1<i>H</i>-pyrazolo[3,4-<i>d</i>]pyrimidine
;
_journal_coeditor_code RZ5086
_journal_issue 11
_journal_name_full 'Acta Crystallographica Section E'
_journal_page_first o1650
_journal_paper_doi 10.1107/S160053681302789X
_journal_volume 69
_journal_year 2013
_chemical_formula_iupac 'C12 H10 N4 S'
_chemical_formula_moiety 'C12 H10 N4 S'
_chemical_formula_sum 'C12 H10 N4 S'
_chemical_formula_weight 242.30
_chemical_name_systematic
;
4-Benzylsulfanyl-1<i>H</i>-pyrazolo[3,4-<i>d</i>]pyrimidine
;
_space_group_IT_number 14
_symmetry_cell_setting monoclinic
_symmetry_space_group_name_Hall '-P 2ybc'
_symmetry_space_group_name_H-M 'P 1 21/c 1'
_atom_sites_solution_hydrogens geom
_atom_sites_solution_primary direct
_atom_sites_solution_secondary difmap
_audit_creation_method SHELXL-97
_cell_angle_alpha 90.00
_cell_angle_beta 96.8230(10)
_cell_angle_gamma 90.00
_cell_formula_units_Z 4
_cell_length_a 9.4737(3)
_cell_length_b 5.1709(2)
_cell_length_c 23.6159(8)
_cell_measurement_reflns_used 3509
_cell_measurement_temperature 296(2)
_cell_measurement_theta_max 30.51
_cell_measurement_theta_min 2.61
_cell_volume 1148.69(7)
_computing_cell_refinement 'SAINT (Bruker, 2009)'
_computing_data_collection 'APEX2 (Bruker, 2009)'
_computing_data_reduction 'SAINT (Bruker, 2009)'
_computing_molecular_graphics 'ORTEP-3 for Windows (Farrugia, 2012)'
_computing_publication_material 'PLATON (Spek, 2009) and publCIF (Westrip, 2010)'
_computing_structure_refinement 'SHELXL97 (Sheldrick, 2008)'
_computing_structure_solution 'SHELXS97 (Sheldrick, 2008)'
_diffrn_ambient_temperature 296(2)
_diffrn_measured_fraction_theta_full 0.999
_diffrn_measured_fraction_theta_max 0.999
_diffrn_measurement_device_type 'Bruker X8 APEXII'
_diffrn_measurement_method '\f and \w scans'
_diffrn_radiation_monochromator graphite
_diffrn_radiation_source 'fine-focus sealed tube'
_diffrn_radiation_type MoK\a
_diffrn_radiation_wavelength 0.71073
_diffrn_reflns_av_R_equivalents 0.0291
_diffrn_reflns_av_sigmaI/netI 0.0230
_diffrn_reflns_limit_h_max 12
_diffrn_reflns_limit_h_min -13
_diffrn_reflns_limit_k_max 7
_diffrn_reflns_limit_k_min -7
_diffrn_reflns_limit_l_max 33
_diffrn_reflns_limit_l_min -33
_diffrn_reflns_number 15333
_diffrn_reflns_theta_full 30.51
_diffrn_reflns_theta_max 30.51
_diffrn_reflns_theta_min 2.61
_exptl_absorpt_coefficient_mu 0.263
_exptl_absorpt_correction_T_max 0.9911
_exptl_absorpt_correction_T_min 0.9602
_exptl_absorpt_correction_type multi-scan
_exptl_absorpt_process_details '(SADABS; Bruker, 2009)'
_exptl_crystal_colour yellow
_exptl_crystal_density_diffrn 1.401
_exptl_crystal_density_method 'not measured'
_exptl_crystal_description sheet
_exptl_crystal_F_000 504
_exptl_crystal_size_max 0.42
_exptl_crystal_size_mid 0.29
_exptl_crystal_size_min 0.17
_refine_diff_density_max 0.370
_refine_diff_density_min -0.229
_refine_ls_extinction_method none
_refine_ls_goodness_of_fit_ref 1.031
_refine_ls_hydrogen_treatment constr
_refine_ls_matrix_type full
_refine_ls_number_parameters 154
_refine_ls_number_reflns 3509
_refine_ls_number_restraints 0
_refine_ls_restrained_S_all 1.031
_refine_ls_R_factor_all 0.0509
_refine_ls_R_factor_gt 0.0405
_refine_ls_shift/su_max 0.001
_refine_ls_shift/su_mean 0.000
_refine_ls_structure_factor_coef Fsqd
_refine_ls_weighting_details 'calc w=1/[\s^2^(Fo^2^)+(0.0573P)^2^+0.2818P] where P=(Fo^2^+2Fc^2^)/3'
_refine_ls_weighting_scheme calc
_refine_ls_wR_factor_gt 0.1044
_refine_ls_wR_factor_ref 0.1124
_reflns_number_gt 2885
_reflns_number_total 3509
_reflns_threshold_expression I>2sigma(I)
_cod_data_source_file rz5086.cif
_cod_data_source_block I
_cod_original_sg_symbol_H-M 'P 21/c'
_cod_database_code 2238782

loop_
_symmetry_equiv_pos_as_xyz
'x, y, z'
'-x, y+1/2, -z+1/2'
'-x, -y, -z'
'x, -y-1/2, z-1/2'

loop_
_atom_site_type_symbol
_atom_site_label
_atom_site_fract_x
_atom_site_fract_y
_atom_site_fract_z
_atom_site_U_iso_or_equiv
_atom_site_adp_type
_atom_site_calc_flag
_atom_site_refinement_flags
_atom_site_occupancy
_atom_site_symmetry_multiplicity
C C1 0.53146(14) 0.5891(3) 0.39990(6) 0.0400(3) Uani d . 1 1
H H1 0.6186 0.6093 0.3860 0.048 Uiso calc R 1 1
C C2 0.38176(14) 0.7002(2) 0.46100(5) 0.0347(3) Uani d . 1 1
C C3 0.17220(16) 0.5324(3) 0.47363(7) 0.0510(4) Uani d . 1 1
H H3 0.0914 0.4289 0.4698 0.061 Uiso calc R 1 1
C C4 0.28477(13) 0.5093(2) 0.43999(5) 0.0349(3) Uani d . 1 1
C C5 0.32168(12) 0.3638(2) 0.39401(5) 0.0315(2) Uani d . 1 1
C C6 0.28394(15) 0.0099(3) 0.30385(6) 0.0416(3) Uani d . 1 1
H H6A 0.3863 0.0157 0.3134 0.050 Uiso calc R 1 1
H H6B 0.2568 -0.1699 0.2979 0.050 Uiso calc R 1 1
C C7 0.24460(14) 0.1560(2) 0.24936(6) 0.0369(3) Uani d . 1 1
C C8 0.12518(16) 0.0842(3) 0.21266(6) 0.0467(3) Uani d . 1 1
H H8 0.0701 -0.0551 0.2219 0.056 Uiso calc R 1 1
C C9 0.08797(17) 0.2192(4) 0.16251(7) 0.0555(4) Uani d . 1 1
H H9 0.0086 0.1683 0.1380 0.067 Uiso calc R 1 1
C C10 0.16673(19) 0.4269(4) 0.14851(7) 0.0566(4) Uani d . 1 1
H H10 0.1402 0.5183 0.1150 0.068 Uiso calc R 1 1
C C11 0.28603(18) 0.4997(3) 0.18457(7) 0.0534(4) Uani d . 1 1
H H11 0.3401 0.6400 0.1752 0.064 Uiso calc R 1 1
C C12 0.32523(16) 0.3646(3) 0.23458(6) 0.0450(3) Uani d . 1 1
H H12 0.4060 0.4136 0.2584 0.054 Uiso calc R 1 1
N N1 0.44627(11) 0.4023(2) 0.37454(5) 0.0371(2) Uani d . 1 1
N N2 0.50762(11) 0.7469(2) 0.44184(5) 0.0385(2) Uani d . 1 1
N N3 0.32520(13) 0.8224(2) 0.50327(5) 0.0456(3) Uani d . 1 1
H H3N 0.3651 0.9487 0.5227 0.055 Uiso calc R 1 1
N N4 0.19642(15) 0.7201(3) 0.51134(6) 0.0583(4) Uani d . 1 1
S S1 0.20019(4) 0.13646(7) 0.363530(14) 0.04065(11) Uani d . 1 1

loop_
_atom_site_aniso_label
_atom_site_aniso_U_11
_atom_site_aniso_U_22
_atom_site_aniso_U_33
_atom_site_aniso_U_12
_atom_site_aniso_U_13
_atom_site_aniso_U_23
C1 0.0380(6) 0.0415(7) 0.0407(7) -0.0091(5) 0.0060(5) -0.0020(5)
C2 0.0405(6) 0.0316(6) 0.0305(5) -0.0006(5) -0.0017(4) -0.0004(4)
C3 0.0425(7) 0.0646(10) 0.0478(8) -0.0093(7) 0.0126(6) -0.0170(7)
C4 0.0351(6) 0.0369(6) 0.0321(6) -0.0032(5) 0.0020(4) -0.0023(5)
C5 0.0335(6) 0.0297(5) 0.0301(5) -0.0011(4) -0.0007(4) 0.0009(4)
C6 0.0476(7) 0.0327(6) 0.0432(7) 0.0040(5) -0.0008(5) -0.0070(5)
C7 0.0396(6) 0.0322(6) 0.0388(6) 0.0053(5) 0.0044(5) -0.0080(5)
C8 0.0434(7) 0.0441(7) 0.0506(8) 0.0005(6) -0.0025(6) -0.0039(6)
C9 0.0476(8) 0.0655(10) 0.0505(8) 0.0123(8) -0.0060(6) -0.0025(8)
C10 0.0608(9) 0.0641(10) 0.0464(8) 0.0263(8) 0.0126(7) 0.0104(7)
C11 0.0598(9) 0.0468(8) 0.0576(9) 0.0059(7) 0.0231(7) 0.0055(7)
C12 0.0445(7) 0.0435(8) 0.0480(8) -0.0009(6) 0.0091(6) -0.0068(6)
N1 0.0368(5) 0.0373(6) 0.0373(5) -0.0044(4) 0.0050(4) -0.0037(4)
N2 0.0421(6) 0.0349(6) 0.0377(5) -0.0080(5) 0.0008(4) -0.0010(4)
N3 0.0506(7) 0.0457(6) 0.0401(6) -0.0053(5) 0.0040(5) -0.0130(5)
N4 0.0521(7) 0.0715(9) 0.0535(8) -0.0077(7) 0.0158(6) -0.0225(7)
S1 0.03936(18) 0.0419(2) 0.04027(18) -0.01091(13) 0.00279(12) -0.00697(13)

loop_
_atom_type_symbol
_atom_type_description
_atom_type_scat_dispersion_real
_atom_type_scat_dispersion_imag
_atom_type_scat_source
C C 0.0033 0.0016 'International Tables Vol C Tables 4.2.6.8 and 6.1.1.4'
H H 0.0000 0.0000 'International Tables Vol C Tables 4.2.6.8 and 6.1.1.4'
N N 0.0061 0.0033 'International Tables Vol C Tables 4.2.6.8 and 6.1.1.4'
S S 0.1246 0.1234 'International Tables Vol C Tables 4.2.6.8 and 6.1.1.4'

loop_
_geom_angle_atom_site_label_1
_geom_angle_atom_site_label_2
_geom_angle_atom_site_label_3
_geom_angle
N2 C1 N1 128.77(12)
N2 C1 H1 115.6
N1 C1 H1 115.6
N3 C2 N2 127.71(12)
N3 C2 C4 106.97(12)
N2 C2 C4 125.32(12)
N4 C3 C4 111.15(13)
N4 C3 H3 124.4
C4 C3 H3 124.4
C2 C4 C5 116.14(11)
C2 C4 C3 104.44(11)
C5 C4 C3 139.39(12)
N1 C5 C4 120.07(11)
N1 C5 S1 121.88(9)
C4 C5 S1 118.05(9)
C7 C6 S1 113.35(9)
C7 C6 H6A 108.9
S1 C6 H6A 108.9
C7 C6 H6B 108.9
S1 C6 H6B 108.9
H6A C6 H6B 107.7
C12 C7 C8 118.76(14)
C12 C7 C6 121.21(12)
C8 C7 C6 120.02(13)
C9 C8 C7 120.27(15)
C9 C8 H8 119.9
C7 C8 H8 119.9
C10 C9 C8 120.74(15)
C10 C9 H9 119.6
C8 C9 H9 119.6
C9 C10 C11 119.54(15)
C9 C10 H10 120.2
C11 C10 H10 120.2
C10 C11 C12 120.27(16)
C10 C11 H11 119.9
C12 C11 H11 119.9
C11 C12 C7 120.41(14)
C11 C12 H12 119.8
C7 C12 H12 119.8
C5 N1 C1 117.44(11)
C1 N2 C2 112.17(11)
C2 N3 N4 111.31(12)
C2 N3 H3N 124.3
N4 N3 H3N 124.3
C3 N4 N3 106.12(12)
C5 S1 C6 103.63(6)

loop_
_geom_bond_atom_site_label_1
_geom_bond_atom_site_label_2
_geom_bond_distance
C1 N2 1.3234(17)
C1 N1 1.3521(17)
C1 H1 0.9300
C2 N3 1.3455(17)
C2 N2 1.3464(17)
C2 C4 1.3988(17)
C3 N4 1.319(2)
C3 C4 1.4085(19)
C3 H3 0.9300
C4 C5 1.3992(17)
C5 N1 1.3316(16)
C5 S1 1.7399(12)
C6 C7 1.5008(19)
C6 S1 1.8193(14)
C6 H6A 0.9700
C6 H6B 0.9700
C7 C12 1.390(2)
C7 C8 1.3914(19)
C8 C9 1.384(2)
C8 H8 0.9300
C9 C10 1.371(3)
C9 H9 0.9300
C10 C11 1.384(3)
C10 H10 0.9300
C11 C12 1.385(2)
C11 H11 0.9300
C12 H12 0.9300
N3 N4 1.3637(18)
N3 H3N 0.8600

loop_
_geom_hbond_atom_site_label_D
_geom_hbond_atom_site_label_H
_geom_hbond_atom_site_label_A
_geom_hbond_site_symmetry_A
_geom_hbond_distance_DH
_geom_hbond_distance_HA
_geom_hbond_distance_DA
_geom_hbond_angle_DHA
N3 H3N N2 3_676 0.86 2.10 2.9429(16) 168.4

loop_
_geom_torsion_atom_site_label_1
_geom_torsion_atom_site_label_2
_geom_torsion_atom_site_label_3
_geom_torsion_atom_site_label_4
_geom_torsion
N3 C2 C4 C5 178.01(11)
N2 C2 C4 C5 -2.39(19)
N3 C2 C4 C3 -0.53(15)
N2 C2 C4 C3 179.08(13)
N4 C3 C4 C2 0.49(18)
N4 C3 C4 C5 -177.49(16)
C2 C4 C5 N1 3.22(17)
C3 C4 C5 N1 -178.96(17)
C2 C4 C5 S1 -176.34(9)
C3 C4 C5 S1 1.5(2)
S1 C6 C7 C12 90.97(14)
S1 C6 C7 C8 -88.78(14)
C12 C7 C8 C9 -0.1(2)
C6 C7 C8 C9 179.65(13)
C7 C8 C9 C10 -0.8(2)
C8 C9 C10 C11 1.0(2)
C9 C10 C11 C12 -0.3(2)
C10 C11 C12 C7 -0.6(2)
C8 C7 C12 C11 0.8(2)
C6 C7 C12 C11 -178.96(13)
C4 C5 N1 C1 -1.62(18)
S1 C5 N1 C1 177.92(10)
N2 C1 N1 C5 -1.3(2)
N1 C1 N2 C2 2.1(2)
N3 C2 N2 C1 179.40(13)
C4 C2 N2 C1 -0.13(18)
N2 C2 N3 N4 -179.18(13)
C4 C2 N3 N4 0.42(16)
C4 C3 N4 N3 -0.2(2)
C2 N3 N4 C3 -0.11(19)
N1 C5 S1 C6 -3.06(12)
C4 C5 S1 C6 176.49(10)
C7 C6 S1 C5 -90.38(11)
